data_7120677
loop_
_publ_author_name
'Gu, Zheng-Yang'
'Li, Jing-Hao'
'Wang, Shun-Yi'
'Ji, Shun-Jun'

_publ_section_title
;
 Cobalt(II)-Catalyzed Bis-isocyanides Insertion Reactions with Sulfonyl
 Azides via Nitrene Radical: Chemoselective Synthesis of The
 Sulfonylamidyl amide and 3-Imine Indole Derivatives
;
_journal_name_full 'Chem. Commun.'
_journal_paper_doi 10.1039/C7CC06531K
_journal_year 2017
_chemical_formula_moiety 'C17 H27 N3 O3 S'
_chemical_formula_sum 'C17 H27 N3 O3 S'
_chemical_formula_weight 353.47
_space_group_crystal_system monoclinic
_space_group_IT_number 14
_space_group_name_Hall '-P 2yn'
_space_group_name_H-M_alt 'P 1 21/n 1'
_symmetry_space_group_name_Hall '-P 2yn'
_symmetry_space_group_name_H-M 'P 1 21/n 1'
_atom_sites_solution_hydrogens geom
_atom_sites_solution_primary heavy
_audit_creation_date 2017-06-02
_audit_creation_method
;
Olex2 1.2
(compiled 2017.03.28 svn.r3405 for OlexSys, GUI svn.r5337)
;
_audit_update_record
;
2017-07-21 deposited with the CCDC.
2017-09-19 downloaded from the CCDC.
;
_cell_angle_alpha 90
_cell_angle_beta 92.006(5)
_cell_angle_gamma 90
_cell_formula_units_Z 8
_cell_length_a 11.6550(6)
_cell_length_b 11.2975(7)
_cell_length_c 29.9934(14)
_cell_measurement_reflns_used 2802
_cell_measurement_temperature 284.94(10)
_cell_measurement_theta_max 73.3380
_cell_measurement_theta_min 4.8680
_cell_volume 3946.9(4)
_computing_cell_refinement
;
CrysAlisPro, Agilent Technologies,
Version 1.171.36.32 (release 02-08-2013 CrysAlis171 .NET)
(compiled Aug  2 2013,16:46:58)
;
_computing_data_collection
;
CrysAlisPro, Agilent Technologies,
Version 1.171.36.32 (release 02-08-2013 CrysAlis171 .NET)
(compiled Aug  2 2013,16:46:58)
;
_computing_data_reduction
;
CrysAlisPro, Agilent Technologies,
Version 1.171.36.32 (release 02-08-2013 CrysAlis171 .NET)
(compiled Aug  2 2013,16:46:58)
;
_computing_molecular_graphics 'Olex2 (Dolomanov et al., 2009)'
_computing_publication_material 'Olex2 (Dolomanov et al., 2009)'
_computing_structure_refinement 'XL (Sheldrick, 2008)'
_computing_structure_solution 'XS (Sheldrick, 2008)'
_diffrn_ambient_temperature 284.94(10)
_diffrn_detector_area_resol_mean 10.4471
_diffrn_measured_fraction_theta_full 1.000
_diffrn_measured_fraction_theta_max 1.000
_diffrn_measurement_details
;
#__ type_ start__ end____ width___ exp.time_
  1 omega -117.00  -32.00   1.0000    2.0000
omega____ theta____ kappa____ phi______ frames
    -      -40.2343  165.0000  -92.5273 85

#__ type_ start__ end____ width___ exp.time_
  2 omega  -41.00   26.00   1.0000    2.0000
omega____ theta____ kappa____ phi______ frames
    -      -40.2343   37.0000  -30.0000 67

#__ type_ start__ end____ width___ exp.time_
  3 omega  -43.00   23.00   1.0000    2.0000
omega____ theta____ kappa____ phi______ frames
    -      -40.2343   37.0000 -150.0000 66

#__ type_ start__ end____ width___ exp.time_
  4 omega   57.00   97.00   1.0000    2.0000
omega____ theta____ kappa____ phi______ frames
    -       40.2343 -125.0000 -150.0000 40

#__ type_ start__ end____ width___ exp.time_
  5 omega   37.00  127.00   1.0000   10.0000
omega____ theta____ kappa____ phi______ frames
    -      105.9522  -61.0000 -180.0000 90

#__ type_ start__ end____ width___ exp.time_
  6 omega   29.00   91.00   1.0000   10.0000
omega____ theta____ kappa____ phi______ frames
    -      105.9522  -30.0000  -30.0000 62

#__ type_ start__ end____ width___ exp.time_
  7 omega   61.00   90.00   1.0000   10.0000
omega____ theta____ kappa____ phi______ frames
    -      105.9522  -30.0000    0.0000 29

#__ type_ start__ end____ width___ exp.time_
  8 omega   51.00   77.00   1.0000   10.0000
omega____ theta____ kappa____ phi______ frames
    -      105.9522  -30.0000   60.0000 26

#__ type_ start__ end____ width___ exp.time_
  9 omega   53.00  154.00   1.0000   10.0000
omega____ theta____ kappa____ phi______ frames
    -      105.9522   15.0000  -60.0000 101

#__ type_ start__ end____ width___ exp.time_
 10 omega   77.00  149.00   1.0000   10.0000
omega____ theta____ kappa____ phi______ frames
    -      105.9522  178.0000 -150.0000 72

#__ type_ start__ end____ width___ exp.time_
 11 omega   87.00  127.00   1.0000   10.0000
omega____ theta____ kappa____ phi______ frames
    -      105.9522  178.0000  -90.0000 40
;
_diffrn_measurement_device_type 'Xcalibur, Atlas, Gemini'
_diffrn_measurement_method '\w scans'
_diffrn_orient_matrix_UB_11 0.0972592000
_diffrn_orient_matrix_UB_12 0.0909153000
_diffrn_orient_matrix_UB_13 -0.0050609000
_diffrn_orient_matrix_UB_21 -0.0733601000
_diffrn_orient_matrix_UB_22 0.0663045000
_diffrn_orient_matrix_UB_23 -0.0356530000
_diffrn_orient_matrix_UB_31 -0.0515962000
_diffrn_orient_matrix_UB_32 0.0769578000
_diffrn_orient_matrix_UB_33 0.0366672000
_diffrn_radiation_monochromator graphite
_diffrn_radiation_type CuK\a
_diffrn_radiation_wavelength 1.54184
_diffrn_reflns_av_R_equivalents 0.0867
_diffrn_reflns_av_unetI/netI 0.1175
_diffrn_reflns_Laue_measured_fraction_full 1.000
_diffrn_reflns_Laue_measured_fraction_max 1.000
_diffrn_reflns_limit_h_max 10
_diffrn_reflns_limit_h_min -13
_diffrn_reflns_limit_k_max 13
_diffrn_reflns_limit_k_min -8
_diffrn_reflns_limit_l_max 35
_diffrn_reflns_limit_l_min -33
_diffrn_reflns_number 14316
_diffrn_reflns_point_group_measured_fraction_full 1.000
_diffrn_reflns_point_group_measured_fraction_max 1.000
_diffrn_reflns_theta_full 67.066
_diffrn_reflns_theta_max 67.066
_diffrn_reflns_theta_min 4.023
_diffrn_source 'Enhance (Cu) X-ray Source'
_exptl_absorpt_coefficient_mu 1.611
_exptl_absorpt_correction_T_max 1.00000
_exptl_absorpt_correction_T_min 0.44760
_exptl_absorpt_correction_type multi-scan
_exptl_absorpt_process_details
;
CrysAlisPro, Agilent Technologies,
Version 1.171.36.32 (release 02-08-2013 CrysAlis171 .NET)
(compiled Aug  2 2013,16:46:58)
Empirical absorption correction using spherical harmonics,
 implemented in SCALE3 ABSPACK scaling algorithm.
;
_exptl_crystal_colour 'clear light colourless'
_exptl_crystal_density_diffrn 1.190
_exptl_crystal_description block
_exptl_crystal_F_000 1520
_exptl_crystal_size_max 0.5
_exptl_crystal_size_mid 0.35
_exptl_crystal_size_min 0.15
_refine_diff_density_max 0.437
_refine_diff_density_min -0.410
_refine_diff_density_rms 0.085
_refine_ls_extinction_coef 0.00129(11)
_refine_ls_extinction_expression Fc^*^=kFc[1+0.001xFc^2^\l^3^/sin(2\q)]^-1/4^
_refine_ls_extinction_method 'SHELXL-2014/7 (Sheldrick 2014'
_refine_ls_goodness_of_fit_ref 1.013
_refine_ls_hydrogen_treatment constr
_refine_ls_matrix_type full
_refine_ls_number_parameters 448
_refine_ls_number_reflns 7045
_refine_ls_number_restraints 0
_refine_ls_restrained_S_all 1.013
_refine_ls_R_factor_all 0.1078
_refine_ls_R_factor_gt 0.0672
_refine_ls_shift/su_max 0.001
_refine_ls_shift/su_mean 0.000
_refine_ls_structure_factor_coef Fsqd
_refine_ls_weighting_details 'w=1/[\s^2^(Fo^2^)+(0.0687P)^2^] where P=(Fo^2^+2Fc^2^)/3'
_refine_ls_weighting_scheme calc
_refine_ls_wR_factor_gt 0.1558
_refine_ls_wR_factor_ref 0.2029
_reflns_Friedel_coverage 0.000
_reflns_number_gt 4365
_reflns_number_total 7045
_reflns_threshold_expression 'I > 2\s(I)'
_cod_data_source_file c7cc06531k2.cif
_cod_data_source_block g170526e
_cod_database_code 7120677
_shelx_shelxl_version_number 2014/7
_chemical_oxdiff_formula 'C H O N S'
_shelx_space_group_comment
;
The symmetry employed for this shelxl refinement is uniquely defined
by the following loop, which should always be used as a source of
symmetry information in preference to the above space-group names.
They are only intended as comments.
;
_reflns_odcompleteness_completeness 99.91
_reflns_odcompleteness_iscentric 1
_reflns_odcompleteness_theta 66.97
_olex2_refinement_description
;
1. Fixed Uiso
 At 1.2 times of:
  All C(H) groups, All N(H) groups
 At 1.5 times of:
  All C(H,H,H) groups
2.a Aromatic/amide H refined with riding coordinates:
 N2(H2), N3(H3), N5(H5A), N6(H6A), C2(H2A), C3(H3A), C5(H5), C6(H6), C19(H19),
 C20(H20), C22(H22), C23(H23)
2.b Idealised Me refined as rotating group:
 C7(H7A,H7B,H7C), C11(H11A,H11B,H11C), C12(H12A,H12B,H12C), C13(H13A,H13B,
 H13C), C15(H15A,H15B,H15C), C16(H16A,H16B,H16C), C17(H17A,H17B,H17C), C24(H24A,
 H24B,H24C), C28(H28A,H28B,H28C), C29(H29A,H29B,H29C), C30(H30A,H30B,H30C),
 C32(H32A,H32B,H32C), C33(H33A,H33B,H33C), C34(H34A,H34B,H34C)
;
_olex2_submission_special_instructions 'No special instructions were received'

loop_
_space_group_symop_operation_xyz
'x, y, z'
'-x+1/2, y+1/2, -z+1/2'
'-x, -y, -z'
'x-1/2, -y-1/2, z-1/2'

loop_
_atom_site_label
_atom_site_type_symbol
_atom_site_fract_x
_atom_site_fract_y
_atom_site_fract_z
_atom_site_U_iso_or_equiv
_atom_site_adp_type
_atom_site_occupancy
_atom_site_site_symmetry_order
_atom_site_calc_flag
_atom_site_refinement_flags_posn
S1 S 0.30410(8) 0.48925(9) 0.51691(3) 0.0353(3) Uani 1 1 d .
S2 S -0.07062(9) 1.03338(10) 0.66938(3) 0.0421(3) Uani 1 1 d .
O1 O 0.3083(2) 0.5170(3) 0.47014(8) 0.0437(7) Uani 1 1 d .
O2 O 0.3122(3) 0.3669(3) 0.52899(9) 0.0436(7) Uani 1 1 d .
O3 O 0.3850(2) 0.3962(3) 0.63049(9) 0.0433(7) Uani 1 1 d .
O4 O -0.0881(3) 1.1491(3) 0.68742(10) 0.0574(8) Uani 1 1 d .
O5 O -0.1722(3) 0.9653(4) 0.65741(9) 0.0585(9) Uani 1 1 d .
O6 O -0.0577(3) 1.0525(3) 0.80598(9) 0.0535(8) Uani 1 1 d .
N1 N 0.3940(3) 0.5736(3) 0.54234(10) 0.0343(7) Uani 1 1 d .
N2 N 0.4939(3) 0.6306(3) 0.60597(10) 0.0352(7) Uani 1 1 d .
H2 H 0.5348 0.6075 0.6288 0.042 Uiso 1 1 calc R
N3 N 0.5406(3) 0.3586(3) 0.58856(10) 0.0377(7) Uani 1 1 d .
H3 H 0.5877 0.3930 0.5713 0.045 Uiso 1 1 calc R
N4 N 0.0172(3) 0.9539(3) 0.69992(11) 0.0440(8) Uani 1 1 d .
N5 N 0.0978(3) 0.8985(4) 0.76743(10) 0.0463(9) Uani 1 1 d .
H5A H 0.0919 0.8999 0.7959 0.056 Uiso 1 1 calc R
N6 N -0.1873(3) 0.9676(3) 0.75777(10) 0.0404(8) Uani 1 1 d .
H6A H -0.1927 0.9219 0.7348 0.048 Uiso 1 1 calc R
C1 C 0.1718(3) 0.5448(4) 0.53617(12) 0.0378(9) Uani 1 1 d .
C2 C 0.1449(4) 0.5214(5) 0.57976(14) 0.0513(11) Uani 1 1 d .
H2A H 0.1937 0.4760 0.5980 0.062 Uiso 1 1 calc R
C3 C 0.0434(4) 0.5669(5) 0.59581(15) 0.0556(12) Uani 1 1 d .
H3A H 0.0249 0.5520 0.6252 0.067 Uiso 1 1 calc R
C4 C -0.0306(4) 0.6337(4) 0.56915(14) 0.0460(10) Uani 1 1 d .
C5 C 0.0005(4) 0.6575(4) 0.52590(14) 0.0472(10) Uani 1 1 d .
H5 H -0.0476 0.7040 0.5077 0.057 Uiso 1 1 calc R
C6 C 0.1009(4) 0.6140(4) 0.50907(13) 0.0441(10) Uani 1 1 d .
H6 H 0.1205 0.6311 0.4800 0.053 Uiso 1 1 calc R
C7 C -0.1415(4) 0.6798(5) 0.58671(16) 0.0554(12) Uani 1 1 d .
H7A H -0.1991 0.6192 0.5843 0.083 Uiso 1 1 calc GR
H7B H -0.1662 0.7476 0.5696 0.083 Uiso 1 1 calc GR
H7C H -0.1300 0.7020 0.6174 0.083 Uiso 1 1 calc GR
C8 C 0.4455(3) 0.5470(3) 0.58132(11) 0.0310(8) Uani 1 1 d .
C9 C 0.4538(3) 0.4223(3) 0.60238(11) 0.0327(8) Uani 1 1 d .
C10 C 0.4859(4) 0.7605(4) 0.59894(12) 0.0378(9) Uani 1 1 d .
C11 C 0.3604(4) 0.7992(4) 0.60040(16) 0.0539(11) Uani 1 1 d .
H11A H 0.3176 0.7649 0.5757 0.081 Uiso 1 1 calc GR
H11B H 0.3559 0.8840 0.5986 0.081 Uiso 1 1 calc GR
H11C H 0.3287 0.7731 0.6278 0.081 Uiso 1 1 calc GR
C12 C 0.5391(4) 0.7943(4) 0.55511(14) 0.0468(10) Uani 1 1 d .
H12A H 0.6178 0.7694 0.5555 0.070 Uiso 1 1 calc GR
H12B H 0.5352 0.8786 0.5513 0.070 Uiso 1 1 calc GR
H12C H 0.4977 0.7563 0.5309 0.070 Uiso 1 1 calc GR
C13 C 0.5564(5) 0.8149(4) 0.63776(15) 0.0612(14) Uani 1 1 d .
H13A H 0.5244 0.7914 0.6655 0.092 Uiso 1 1 calc GR
H13B H 0.5546 0.8996 0.6353 0.092 Uiso 1 1 calc GR
H13C H 0.6343 0.7877 0.6368 0.092 Uiso 1 1 calc GR
C14 C 0.5643(4) 0.2331(4) 0.60009(14) 0.0446(10) Uani 1 1 d .
C15 C 0.4665(5) 0.1560(4) 0.58069(17) 0.0647(15) Uani 1 1 d .
H15A H 0.3956 0.1788 0.5936 0.097 Uiso 1 1 calc GR
H15B H 0.4822 0.0744 0.5874 0.097 Uiso 1 1 calc GR
H15C H 0.4605 0.1666 0.5489 0.097 Uiso 1 1 calc GR
C16 C 0.5760(5) 0.2164(4) 0.65068(14) 0.0551(12) Uani 1 1 d .
H16A H 0.6349 0.2678 0.6626 0.083 Uiso 1 1 calc GR
H16B H 0.5960 0.1356 0.6573 0.083 Uiso 1 1 calc GR
H16C H 0.5044 0.2351 0.6639 0.083 Uiso 1 1 calc GR
C17 C 0.6771(5) 0.2018(5) 0.5787(2) 0.0744(16) Uani 1 1 d .
H17A H 0.6698 0.2144 0.5471 0.112 Uiso 1 1 calc GR
H17B H 0.6951 0.1202 0.5845 0.112 Uiso 1 1 calc GR
H17C H 0.7373 0.2510 0.5911 0.112 Uiso 1 1 calc GR
C18 C 0.0119(4) 1.0470(4) 0.62125(12) 0.0400(9) Uani 1 1 d .
C19 C 0.0611(4) 1.1532(4) 0.61029(14) 0.0520(11) Uani 1 1 d .
H19 H 0.0501 1.2200 0.6277 0.062 Uiso 1 1 calc R
C20 C 0.1271(5) 1.1592(4) 0.57316(14) 0.0550(12) Uani 1 1 d .
H20 H 0.1599 1.2312 0.5656 0.066 Uiso 1 1 calc R
C21 C 0.1458(4) 1.0620(4) 0.54700(13) 0.0468(10) Uani 1 1 d .
C22 C 0.0976(4) 0.9560(5) 0.55890(15) 0.0558(12) Uani 1 1 d .
H22 H 0.1102 0.8891 0.5416 0.067 Uiso 1 1 calc R
C23 C 0.0311(5) 0.9465(4) 0.59575(15) 0.0572(12) Uani 1 1 d .
H23 H -0.0005 0.8741 0.6035 0.069 Uiso 1 1 calc R
C24 C 0.2188(5) 1.0682(5) 0.50678(15) 0.0622(13) Uani 1 1 d .
H24A H 0.1720 1.0537 0.4804 0.093 Uiso 1 1 calc GR
H24B H 0.2782 1.0094 0.5092 0.093 Uiso 1 1 calc GR
H24C H 0.2529 1.1453 0.5050 0.093 Uiso 1 1 calc GR
C25 C 0.0147(3) 0.9495(4) 0.74332(12) 0.0388(9) Uani 1 1 d .
C26 C -0.0822(3) 0.9969(4) 0.77209(12) 0.0379(9) Uani 1 1 d .
C27 C 0.2008(4) 0.8390(5) 0.74995(14) 0.0498(11) Uani 1 1 d .
C28 C 0.2707(5) 0.7941(7) 0.79050(17) 0.091(2) Uani 1 1 d .
H28A H 0.2880 0.8589 0.8103 0.137 Uiso 1 1 calc GR
H28B H 0.3409 0.7595 0.7809 0.137 Uiso 1 1 calc GR
H28C H 0.2272 0.7355 0.8058 0.137 Uiso 1 1 calc GR
C29 C 0.2718(4) 0.9261(5) 0.72372(19) 0.0672(14) Uani 1 1 d .
H29A H 0.2285 0.9513 0.6976 0.101 Uiso 1 1 calc GR
H29B H 0.3413 0.8883 0.7150 0.101 Uiso 1 1 calc GR
H29C H 0.2905 0.9935 0.7420 0.101 Uiso 1 1 calc GR
C30 C 0.1634(5) 0.7344(5) 0.72072(18) 0.0636(13) Uani 1 1 d .
H30A H 0.1171 0.6816 0.7376 0.095 Uiso 1 1 calc GR
H30B H 0.2301 0.6930 0.7110 0.095 Uiso 1 1 calc GR
H30C H 0.1197 0.7627 0.6952 0.095 Uiso 1 1 calc GR
C31 C -0.2965(4) 1.0055(4) 0.77727(14) 0.0463(10) Uani 1 1 d .
C32 C -0.3038(4) 0.9542(5) 0.82457(15) 0.0603(13) Uani 1 1 d .
H32A H -0.2960 0.8696 0.8234 0.090 Uiso 1 1 calc GR
H32B H -0.3768 0.9741 0.8365 0.090 Uiso 1 1 calc GR
H32C H -0.2434 0.9867 0.8434 0.090 Uiso 1 1 calc GR
C33 C -0.3023(4) 1.1396(5) 0.77685(17) 0.0585(12) Uani 1 1 d .
H33A H -0.2443 1.1710 0.7971 0.088 Uiso 1 1 calc GR
H33B H -0.3766 1.1647 0.7859 0.088 Uiso 1 1 calc GR
H33C H -0.2897 1.1680 0.7473 0.088 Uiso 1 1 calc GR
C34 C -0.3937(4) 0.9540(5) 0.74730(17) 0.0636(14) Uani 1 1 d .
H34A H -0.3883 0.9849 0.7176 0.095 Uiso 1 1 calc GR
H34B H -0.4665 0.9757 0.7590 0.095 Uiso 1 1 calc GR
H34C H -0.3873 0.8693 0.7466 0.095 Uiso 1 1 calc GR

loop_
_atom_site_aniso_label
_atom_site_aniso_U_11
_atom_site_aniso_U_22
_atom_site_aniso_U_33
_atom_site_aniso_U_23
_atom_site_aniso_U_13
_atom_site_aniso_U_12
S1 0.0382(5) 0.0356(5) 0.0321(4) 0.0005(4) 0.0036(3) -0.0059(4)
S2 0.0415(5) 0.0498(6) 0.0353(5) 0.0016(4) 0.0040(4) 0.0021(5)
O1 0.0433(15) 0.0501(18) 0.0378(13) -0.0013(12) 0.0036(11) -0.0112(14)
O2 0.0506(16) 0.0350(15) 0.0455(14) -0.0013(12) 0.0056(12) -0.0078(13)
O3 0.0478(15) 0.0399(16) 0.0429(14) 0.0083(12) 0.0118(12) 0.0002(13)
O4 0.066(2) 0.053(2) 0.0534(17) 0.0011(15) 0.0115(14) 0.0113(17)
O5 0.0454(16) 0.087(3) 0.0429(14) 0.0021(16) 0.0016(12) -0.0132(17)
O6 0.0447(16) 0.071(2) 0.0442(15) -0.0190(15) -0.0074(12) 0.0103(16)
N1 0.0362(16) 0.0303(17) 0.0369(15) 0.0037(13) 0.0068(12) -0.0053(14)
N2 0.0398(16) 0.0307(17) 0.0350(14) -0.0002(13) -0.0017(12) 0.0028(14)
N3 0.0429(18) 0.0284(17) 0.0422(16) 0.0056(14) 0.0072(13) 0.0018(14)
N4 0.0428(18) 0.050(2) 0.0393(17) -0.0035(16) 0.0091(14) 0.0048(17)
N5 0.0426(18) 0.062(2) 0.0343(15) -0.0050(16) 0.0047(13) 0.0113(18)
N6 0.0408(17) 0.047(2) 0.0330(15) -0.0072(14) 0.0029(13) 0.0000(16)
C1 0.0359(19) 0.039(2) 0.0381(18) -0.0021(17) 0.0026(15) -0.0093(17)
C2 0.039(2) 0.068(3) 0.048(2) 0.014(2) 0.0037(17) 0.001(2)
C3 0.046(2) 0.074(4) 0.047(2) 0.010(2) 0.0101(18) -0.004(2)
C4 0.039(2) 0.042(2) 0.057(2) -0.003(2) 0.0055(18) -0.0067(19)
C5 0.050(2) 0.039(2) 0.052(2) 0.0013(19) -0.0048(19) 0.002(2)
C6 0.049(2) 0.045(2) 0.0383(19) -0.0019(18) -0.0006(16) -0.006(2)
C7 0.041(2) 0.060(3) 0.066(3) -0.002(2) 0.009(2) -0.002(2)
C8 0.0316(17) 0.0296(19) 0.0320(16) 0.0009(15) 0.0069(13) 0.0011(15)
C9 0.0382(18) 0.030(2) 0.0303(16) -0.0008(15) 0.0034(14) -0.0039(16)
C10 0.046(2) 0.030(2) 0.0381(18) -0.0006(16) -0.0003(15) -0.0021(18)
C11 0.052(3) 0.041(3) 0.070(3) -0.005(2) 0.010(2) 0.008(2)
C12 0.054(2) 0.035(2) 0.052(2) 0.0008(19) 0.0056(18) -0.003(2)
C13 0.098(4) 0.037(3) 0.047(2) -0.001(2) -0.015(2) -0.004(3)
C14 0.056(2) 0.030(2) 0.048(2) 0.0029(18) 0.0019(18) 0.0045(19)
C15 0.090(4) 0.034(3) 0.069(3) 0.001(2) -0.018(3) -0.005(3)
C16 0.072(3) 0.040(3) 0.052(2) 0.009(2) -0.008(2) 0.003(2)
C17 0.081(4) 0.055(3) 0.088(4) 0.013(3) 0.021(3) 0.028(3)
C18 0.048(2) 0.038(2) 0.0343(18) 0.0010(16) 0.0008(15) -0.0054(18)
C19 0.072(3) 0.042(3) 0.042(2) -0.0029(19) 0.001(2) -0.002(2)
C20 0.076(3) 0.039(2) 0.051(2) 0.008(2) 0.010(2) -0.015(2)
C21 0.047(2) 0.056(3) 0.0379(19) 0.0041(19) 0.0021(16) -0.006(2)
C22 0.063(3) 0.050(3) 0.055(2) -0.012(2) 0.017(2) -0.007(2)
C23 0.071(3) 0.043(3) 0.059(3) -0.002(2) 0.019(2) -0.020(2)
C24 0.064(3) 0.070(4) 0.053(2) 0.008(2) 0.012(2) -0.011(3)
C25 0.0381(19) 0.041(2) 0.0380(19) -0.0022(17) 0.0036(15) 0.0030(18)
C26 0.0376(19) 0.045(2) 0.0314(17) 0.0003(17) -0.0004(14) 0.0065(18)
C27 0.042(2) 0.061(3) 0.047(2) 0.000(2) 0.0087(17) 0.015(2)
C28 0.062(3) 0.150(7) 0.062(3) -0.006(4) 0.001(2) 0.055(4)
C29 0.047(3) 0.066(4) 0.090(4) -0.014(3) 0.020(2) -0.007(3)
C30 0.061(3) 0.045(3) 0.085(3) -0.001(3) 0.010(3) 0.010(2)
C31 0.038(2) 0.051(3) 0.050(2) -0.004(2) 0.0040(17) 0.006(2)
C32 0.055(3) 0.075(4) 0.052(2) 0.002(2) 0.021(2) 0.011(3)
C33 0.044(2) 0.053(3) 0.078(3) -0.013(2) -0.002(2) 0.012(2)
C34 0.045(2) 0.071(4) 0.075(3) -0.015(3) 0.000(2) -0.004(2)

loop_
_atom_type_symbol
_atom_type_description
_atom_type_scat_dispersion_real
_atom_type_scat_dispersion_imag
_atom_type_scat_source
C C 0.0181 0.0091 'International Tables Vol C Tables 4.2.6.8 and 6.1.1.4'
H H 0.0000 0.0000 'International Tables Vol C Tables 4.2.6.8 and 6.1.1.4'
N N 0.0311 0.0180 'International Tables Vol C Tables 4.2.6.8 and 6.1.1.4'
O O 0.0492 0.0322 'International Tables Vol C Tables 4.2.6.8 and 6.1.1.4'
S S 0.3331 0.5567 'International Tables Vol C Tables 4.2.6.8 and 6.1.1.4'

loop_
_geom_angle_atom_site_label_1
_geom_angle_atom_site_label_2
_geom_angle_atom_site_label_3
_geom_angle
O1 S1 N1 106.97(17)
O1 S1 C1 107.38(18)
O2 S1 O1 116.93(18)
O2 S1 N1 114.89(17)
O2 S1 C1 107.97(19)
N1 S1 C1 101.34(18)
O4 S2 O5 117.0(2)
O4 S2 N4 112.79(19)
O4 S2 C18 108.5(2)
O5 S2 N4 109.9(2)
O5 S2 C18 107.90(18)
N4 S2 C18 99.14(19)
C8 N1 S1 123.7(3)
C8 N2 H2 116.3
C8 N2 C10 127.4(3)
C10 N2 H2 116.3
C9 N3 H3 117.1
C9 N3 C14 125.9(4)
C14 N3 H3 117.1
C25 N4 S2 123.4(3)
C25 N5 H5A 116.9
C25 N5 C27 126.1(3)
C27 N5 H5A 116.9
C26 N6 H6A 116.7
C26 N6 C31 126.6(3)
C31 N6 H6A 116.7
C2 C1 S1 117.9(3)
C2 C1 C6 121.0(4)
C6 C1 S1 121.1(3)
C1 C2 H2A 120.6
C1 C2 C3 118.7(4)
C3 C2 H2A 120.6
C2 C3 H3A 119.2
C4 C3 C2 121.5(4)
C4 C3 H3A 119.2
C3 C4 C5 118.1(4)
C3 C4 C7 120.8(4)
C5 C4 C7 121.1(4)
C4 C5 H5 119.2
C6 C5 C4 121.7(4)
C6 C5 H5 119.2
C1 C6 C5 118.9(4)
C1 C6 H6 120.5
C5 C6 H6 120.5
C4 C7 H7A 109.5
C4 C7 H7B 109.5
C4 C7 H7C 109.5
H7A C7 H7B 109.5
H7A C7 H7C 109.5
H7B C7 H7C 109.5
N1 C8 C9 125.8(3)
N2 C8 N1 120.2(3)
N2 C8 C9 113.9(3)
O3 C9 N3 127.9(4)
O3 C9 C8 118.0(3)
N3 C9 C8 114.0(3)
N2 C10 C11 109.5(3)
N2 C10 C12 110.2(3)
N2 C10 C13 105.0(3)
C11 C10 C13 110.6(4)
C12 C10 C11 111.8(3)
C12 C10 C13 109.4(4)
C10 C11 H11A 109.5
C10 C11 H11B 109.5
C10 C11 H11C 109.5
H11A C11 H11B 109.5
H11A C11 H11C 109.5
H11B C11 H11C 109.5
C10 C12 H12A 109.5
C10 C12 H12B 109.5
C10 C12 H12C 109.5
H12A C12 H12B 109.5
H12A C12 H12C 109.5
H12B C12 H12C 109.5
C10 C13 H13A 109.5
C10 C13 H13B 109.5
C10 C13 H13C 109.5
H13A C13 H13B 109.5
H13A C13 H13C 109.5
H13B C13 H13C 109.5
N3 C14 C15 109.0(4)
N3 C14 C16 111.0(4)
N3 C14 C17 106.3(4)
C16 C14 C15 110.2(4)
C17 C14 C15 110.4(4)
C17 C14 C16 109.9(4)
C14 C15 H15A 109.5
C14 C15 H15B 109.5
C14 C15 H15C 109.5
H15A C15 H15B 109.5
H15A C15 H15C 109.5
H15B C15 H15C 109.5
C14 C16 H16A 109.5
C14 C16 H16B 109.5
C14 C16 H16C 109.5
H16A C16 H16B 109.5
H16A C16 H16C 109.5
H16B C16 H16C 109.5
C14 C17 H17A 109.5
C14 C17 H17B 109.5
C14 C17 H17C 109.5
H17A C17 H17B 109.5
H17A C17 H17C 109.5
H17B C17 H17C 109.5
C19 C18 S2 121.0(3)
C19 C18 C23 120.3(4)
C23 C18 S2 118.7(3)
C18 C19 H19 120.4
C18 C19 C20 119.1(4)
C20 C19 H19 120.4
C19 C20 H20 119.1
C21 C20 C19 121.8(4)
C21 C20 H20 119.1
C20 C21 C22 118.3(4)
C20 C21 C24 121.9(4)
C22 C21 C24 119.8(4)
C21 C22 H22 119.2
C21 C22 C23 121.5(5)
C23 C22 H22 119.2
C18 C23 H23 120.5
C22 C23 C18 119.0(4)
C22 C23 H23 120.5
C21 C24 H24A 109.5
C21 C24 H24B 109.5
C21 C24 H24C 109.5
H24A C24 H24B 109.5
H24A C24 H24C 109.5
H24B C24 H24C 109.5
N4 C25 N5 121.4(4)
N4 C25 C26 126.0(4)
N5 C25 C26 112.5(3)
O6 C26 N6 125.8(4)
O6 C26 C25 119.4(4)
N6 C26 C25 114.8(3)
N5 C27 C28 106.5(3)
N5 C27 C29 110.5(4)
N5 C27 C30 109.6(4)
C29 C27 C28 110.0(5)
C29 C27 C30 110.7(4)
C30 C27 C28 109.5(5)
C27 C28 H28A 109.5
C27 C28 H28B 109.5
C27 C28 H28C 109.5
H28A C28 H28B 109.5
H28A C28 H28C 109.5
H28B C28 H28C 109.5
C27 C29 H29A 109.5
C27 C29 H29B 109.5
C27 C29 H29C 109.5
H29A C29 H29B 109.5
H29A C29 H29C 109.5
H29B C29 H29C 109.5
C27 C30 H30A 109.5
C27 C30 H30B 109.5
C27 C30 H30C 109.5
H30A C30 H30B 109.5
H30A C30 H30C 109.5
H30B C30 H30C 109.5
N6 C31 C32 109.4(4)
N6 C31 C33 108.9(4)
N6 C31 C34 106.6(4)
C33 C31 C32 112.3(4)
C33 C31 C34 109.9(4)
C34 C31 C32 109.5(4)
C31 C32 H32A 109.5
C31 C32 H32B 109.5
C31 C32 H32C 109.5
H32A C32 H32B 109.5
H32A C32 H32C 109.5
H32B C32 H32C 109.5
C31 C33 H33A 109.5
C31 C33 H33B 109.5
C31 C33 H33C 109.5
H33A C33 H33B 109.5
H33A C33 H33C 109.5
H33B C33 H33C 109.5
C31 C34 H34A 109.5
C31 C34 H34B 109.5
C31 C34 H34C 109.5
H34A C34 H34B 109.5
H34A C34 H34C 109.5
H34B C34 H34C 109.5

loop_
_geom_bond_atom_site_label_1
_geom_bond_atom_site_label_2
_geom_bond_distance
S1 O1 1.440(3)
S1 O2 1.431(3)
S1 N1 1.591(3)
S1 C1 1.780(4)
S2 O4 1.432(4)
S2 O5 1.446(3)
S2 N4 1.620(4)
S2 C18 1.769(4)
O3 C9 1.220(5)
O6 C26 1.221(5)
N1 C8 1.330(5)
N2 H2 0.8600
N2 C8 1.314(5)
N2 C10 1.485(5)
N3 H3 0.8600
N3 C9 1.320(5)
N3 C14 1.483(5)
N4 C25 1.304(5)
N5 H5A 0.8600
N5 C25 1.321(5)
N5 C27 1.487(5)
N6 H6A 0.8600
N6 C26 1.326(5)
N6 C31 1.482(5)
C1 C2 1.381(6)
C1 C6 1.381(6)
C2 H2A 0.9300
C2 C3 1.392(7)
C3 H3A 0.9300
C3 C4 1.380(7)
C4 C5 1.385(6)
C4 C7 1.506(6)
C5 H5 0.9300
C5 C6 1.381(7)
C6 H6 0.9300
C7 H7A 0.9600
C7 H7B 0.9600
C7 H7C 0.9600
C8 C9 1.545(5)
C10 C11 1.529(6)
C10 C12 1.522(6)
C10 C13 1.530(6)
C11 H11A 0.9600
C11 H11B 0.9600
C11 H11C 0.9600
C12 H12A 0.9600
C12 H12B 0.9600
C12 H12C 0.9600
C13 H13A 0.9600
C13 H13B 0.9600
C13 H13C 0.9600
C14 C15 1.532(7)
C14 C16 1.531(6)
C14 C17 1.524(7)
C15 H15A 0.9600
C15 H15B 0.9600
C15 H15C 0.9600
C16 H16A 0.9600
C16 H16B 0.9600
C16 H16C 0.9600
C17 H17A 0.9600
C17 H17B 0.9600
C17 H17C 0.9600
C18 C19 1.374(6)
C18 C23 1.392(7)
C19 H19 0.9300
C19 C20 1.377(7)
C20 H20 0.9300
C20 C21 1.372(7)
C21 C22 1.375(7)
C21 C24 1.502(6)
C22 H22 0.9300
C22 C23 1.376(7)
C23 H23 0.9300
C24 H24A 0.9600
C24 H24B 0.9600
C24 H24C 0.9600
C25 C26 1.541(5)
C27 C28 1.527(6)
C27 C29 1.522(7)
C27 C30 1.526(7)
C28 H28A 0.9600
C28 H28B 0.9600
C28 H28C 0.9600
C29 H29A 0.9600
C29 H29B 0.9600
C29 H29C 0.9600
C30 H30A 0.9600
C30 H30B 0.9600
C30 H30C 0.9600
C31 C32 1.538(6)
C31 C33 1.517(7)
C31 C34 1.536(6)
C32 H32A 0.9600
C32 H32B 0.9600
C32 H32C 0.9600
C33 H33A 0.9600
C33 H33B 0.9600
C33 H33C 0.9600
C34 H34A 0.9600
C34 H34B 0.9600
C34 H34C 0.9600

loop_
_geom_hbond_atom_site_label_D
_geom_hbond_atom_site_label_H
_geom_hbond_atom_site_label_A
_geom_hbond_distance_DH
_geom_hbond_distance_HA
_geom_hbond_distance_DA
_geom_hbond_angle_DHA
_geom_hbond_site_symmetry_A
N2 H2 O6 0.86 2.06 2.858(4) 153.6 2_546
N3 H3 O1 0.86 2.04 2.897(4) 176.3 3_666
